data_2102687
loop_
_publ_author_name
'van Smaalen, Sander'
'Dinnebier, Robert '
'Sofin, Mikhail'
Jansen,Martin

_publ_section_title
;
 Structures of incommensurate and commensurate composite crystals
 Na~<i>x~</i>CuO~2~ (<i>x</i> = 1.58, 1.6, 1.62)
;
_journal_coeditor_code CK5018
_journal_issue 1
_journal_name_full 'Acta Crystallographica Section B'
_journal_page_first 17
_journal_page_last 25
_journal_paper_doi 10.1107/S0108768106039462
_journal_volume 63
_journal_year 2007
_chemical_formula_sum 'Cu Na1.57664 O2'
_chemical_formula_weight 661.6
_chemical_name_systematic
;
sodium copper oxide
;
_space_group_ssg_name C2/m(0\b0)s0
_symmetry_cell_setting monoclinic
_cell_angle_alpha 90
_cell_angle_beta 111.9698(5)
_cell_angle_gamma 90
_cell_formula_units_Z 2
_cell_length_a 8.24153(4)
_cell_length_b 2.78589(2)
_cell_length_c 5.71687(3)
_cell_measurement_temperature 293
_cell_modulation_dimension 1
_cell_subsystems_number 2
_cell_volume 121.7274(13)
_computing_cell_refinement '(Jana2000; Petricek and Dusek, 2000)'
_computing_molecular_graphics '(Diamond 3, Brandenburg, 2004)'
_computing_publication_material '(Jana2000; Petricek and Dusek, 2000)'
_computing_structure_refinement '(Jana2000; Petricek and Dusek, 2000)'
_computing_structure_solution '(Jana2000; Petricek and Dusek, 2000)'
_diffrn_ambient_temperature 293
_diffrn_radiation_type Synchrotron
_diffrn_radiation_wavelength 0.65046
_exptl_absorpt_coefficient_mu 17.561
_exptl_absorpt_correction_type none
_exptl_absorpt_process_details '(Jana2000; Petricek, Dusek & Palatinus, 2000)'
_exptl_crystal_density_diffrn 9.0228
_exptl_crystal_F_000 125
_refine_ls_extinction_method none
_refine_ls_number_parameters 36
_refine_ls_number_restraints 0
_refine_ls_R_factor_all 0.0482
_refine_ls_R_factor_gt 0.0468
_refine_ls_shift/su_max 0.2946
_refine_ls_shift/su_mean 0.0323
_refine_ls_weighting_scheme sigma
_refine_ls_wR_factor_gt 0.0454
_refine_ls_wR_factor_ref 0.0455
_cod_data_source_file ck5018.cif
_cod_data_source_block I
_cod_original_cell_volume 121.7270(10)
_cod_original_formula_sum 'Cu1 Na1.57664 O2'
_cod_database_code 2102687

loop_
_space_group_symop_ssg_id
_space_group_symop_ssg_operation_algebraic
1 x1,x2,x3,x4
2 -x1,x2,-x3,1/2+x4
3 -x1,-x2,-x3,-x4
4 x1,-x2,x3,1/2-x4
5 1/2+x1,1/2+x2,x3,x4
6 1/2-x1,1/2+x2,-x3,1/2+x4
7 1/2-x1,1/2-x2,-x3,-x4
8 1/2+x1,1/2-x2,x3,1/2-x4

loop_
_atom_site_type_symbol
_atom_site_label
_atom_site_fract_x
_atom_site_fract_y
_atom_site_fract_z
_atom_site_U_iso_or_equiv
_atom_site_adp_type
_atom_site_calc_flag
_atom_site_occupancy
Cu Cu1 0 0.5 0 0.0038(2) Uiso d 1
O O1 0.0493(3) 0 0.2416(3) 0.0091(7) Uiso d 1
Na Na1 -0.1512(3) 0.25 0.3832(4) 0.0141(6) Uiso d 1

loop_
_atom_site_displace_Fourier_atom_site_label
_atom_site_displace_Fourier_axis
_atom_site_displace_Fourier_wave_vector_seq_id
_atom_site_displace_Fourier_param_cos
_atom_site_displace_Fourier_param_sin
Cu1 x 1 0 -0.01696(19)
Cu1 y 1 0 0
Cu1 z 1 0 -0.0291(3)
Cu1 x 2 0 0
Cu1 y 2 0 -0.0041(10)
Cu1 z 2 0 0
O1 x 1 0 0.0117(7)
O1 y 1 0.0323(19) 0
O1 z 1 0 0.0232(8)
O1 x 2 0.0037(12) 0
O1 y 2 0 0.021(3)
O1 z 2 0.0074(18) 0
Na1 x 1 -0.0358(5) 0
Na1 y 1 0 0.1111(9)
Na1 z 1 -0.0233(7) 0
Na1 x 2 -0.0201(9) 0
Na1 y 2 0 0.0160(15)
Na1 z 2 -0.0177(12) 0

loop_
_atom_site_Fourier_wave_vector_seq_id
_atom_site_Fourier_wave_vector_x
_atom_site_Fourier_wave_vector_z
1 0.00000 0.00000
2 0.00000 0.00000

loop_
_atom_type_symbol
_atom_type_scat_dispersion_real
_atom_type_scat_dispersion_imag
_atom_type_scat_source
Na 0.031 0.021 'International Tables Vol C Tables  4.2.6.8 and 6.1.1.1'
Cu 0.338 1.089 'International Tables Vol C Tables  4.2.6.8 and 6.1.1.1'
O 0.009 0.005 'International Tables Vol C Tables  4.2.6.8 and 6.1.1.1'

loop_
_cell_subsystem_description
_cell_subsystem_matrix_W_1_1
_cell_subsystem_matrix_W_1_4
_cell_subsystem_matrix_W_2_2
_cell_subsystem_matrix_W_3_3
_cell_subsystem_matrix_W_4_1
_cell_subsystem_matrix_W_4_4
'1-st subsystem' 1 0 1 1 0 1
'2-nd subsystem' 1 0 0 1 0 0

loop_
_cell_subsystem_matrix_W_1_2
_cell_subsystem_matrix_W_1_3
_cell_subsystem_matrix_W_2_1
_cell_subsystem_matrix_W_2_3
_cell_subsystem_matrix_W_2_4
_cell_subsystem_matrix_W_3_1
_cell_subsystem_matrix_W_3_2
_cell_subsystem_matrix_W_3_4
_cell_subsystem_matrix_W_4_2
_cell_subsystem_matrix_W_4_3
0 0 0 0 0 0 0 0 0 0
0 0 0 0 1 0 0 0 1 0

loop_
_cell_wave_vector_seq_id
_cell_wave_vector_x
_cell_wave_vector_y
_cell_wave_vector_z
1 0.00000 0.78832 0.00000

loop_
_geom_bond_atom_site_label_1
_geom_bond_atom_site_label_2
_geom_bond_site_symmetry_2
_geom_bond_publ_flag
_geom_bond_distance_max
_geom_bond_distance_min
_geom_bond_distance_av
Cu1 Cu1 1_545 yes 2.816(4) 2.763(4) 2.790(2)
Cu1 Cu1 1_565 yes 2.816(4) 2.764(4) 2.790(2)
Cu1 Cu1 5_445 yes 4.494(2) 4.217(2) 4.3546(15)
Cu1 Cu1 5_455 yes 4.494(2) 4.217(2) 4.3543(15)
Cu1 Cu1 5_545 yes 4.494(2) 4.217(2) 4.3551(15)
Cu1 Cu1 5_555 yes 4.494(2) 4.217(2) 4.3554(15)
Cu1 O1 1_545 yes 4.490(11) 4.314(6) 4.376(8)
Cu1 O1 1_554 yes 4.791(5) 4.599(10) 4.714(9)
Cu1 O1 . yes 1.961(8) 1.841(7) 1.899(8)
Cu1 O1 1_564 yes 4.791(5) 4.599(9) 4.715(9)
Cu1 O1 1_565 yes 1.962(8) 1.841(7) 1.898(8)
Cu1 O1 1_575 yes 4.490(11) 4.314(6) 4.376(8)
Cu1 O1 5_454 yes 4.878(12) 4.271(12) 4.532(6)
Cu1 O1 5_455 yes 4.476(18) 4.392(18) 4.427(9)
Cu1 O1 5_545 yes 5.260(7) 4.908(7) 5.050(8)
Cu1 O1 5_555 yes 4.391(15) 3.989(16) 4.214(8)
Cu1 O1 5_565 yes 5.260(7) 4.908(7) 5.051(8)
Cu1 O1 3_545 yes 4.490(11) 4.314(6) 4.376(8)
Cu1 O1 3_555 yes 1.961(8) 1.841(7) 1.899(8)
Cu1 O1 3_556 yes 4.791(5) 4.599(10) 4.715(9)
Cu1 O1 3_565 yes 1.962(8) 1.841(7) 1.898(8)
Cu1 O1 3_566 yes 4.791(5) 4.599(9) 4.714(9)
Cu1 O1 3_575 yes 4.490(11) 4.314(6) 4.377(8)
Cu1 O1 7_445 yes 5.260(7) 4.908(7) 5.049(8)
Cu1 O1 7_455 yes 4.391(15) 3.989(16) 4.213(8)
Cu1 O1 7_465 yes 5.260(7) 4.908(7) 5.049(8)
Cu1 O1 7_555 yes 4.476(18) 4.392(18) 4.427(9)
Cu1 O1 7_556 yes 4.878(12) 4.271(12) 4.534(6)
Cu1 Na1 1_554 yes 5.162(6) 3.084(4) 816.4(11)
Cu1 Na1 1_564 yes 4.248(8) 3.075(3) 734.9(11)
Cu1 Na1 1_574 yes 6.972(6) 4.232(5) 1159.5(10)
Cu1 Na1 1_545 yes 8.515(5) 4.952(7) 1317.8(11)
Cu1 Na1 . yes 4.952(7) 2.902(5) 755.7(13)
Cu1 Na1 1_565 yes 4.058(5) 2.899(5) 670.3(14)
Cu1 Na1 1_575 yes 6.861(6) 4.058(5) 1120.9(11)
Cu1 Na1 5_555 yes 5.181(5) 3.127(4) 770.7(10)
Cu1 Na1 5_565 yes 4.233(5) 2.641(9) 648.8(10)
Cu1 Na1 5_575 yes 7.515(6) 4.233(5) 1146.2(9)
Cu1 Na1 3_555 yes 6.324(5) 3.834(5) 1011.4(11)
Cu1 Na1 3_565 yes 3.834(5) 2.899(5) 630.0(13)
Cu1 Na1 3_575 yes 5.922(5) 3.201(10) 863.0(13)
Cu1 Na1 3_556 yes 6.565(5) 4.172(5) 1055.5(10)
Cu1 Na1 3_566 yes 4.172(5) 3.075(3) 697.5(11)
Cu1 Na1 3_576 yes 6.149(5) 3.738(8) 919.1(11)
Cu1 Na1 7_455 yes 6.564(5) 3.365(4) 995.9(9)
Cu1 Na1 7_465 yes 3.374(6) 2.641(9) 632.8(10)
Cu1 Na1 7_475 yes 5.329(5) 3.183(9) 854.5(10)
O1 O1 1_545 yes 3.008(15) 2.668(14) 2.789(11)
O1 O1 1_565 yes 3.008(15) 2.668(14) 2.789(11)
O1 O1 5_445 yes 4.484(16) 4.267(11) 4.355(13)
O1 O1 5_455 yes 4.484(16) 4.267(11) 4.354(13)
O1 O1 5_545 yes 4.484(16) 4.267(11) 4.355(13)
O1 O1 5_555 yes 4.484(16) 4.267(11) 4.355(13)
O1 O1 3_545 yes 3.862(12) 3.729(13) 3.795(11)
O1 O1 3_546 yes 4.474(15) 4.116(11) 4.354(13)
O1 O1 3_555 yes 2.654(14) 2.50(2) 2.575(11)
O1 O1 3_556 yes 3.39(2) 3.301(17) 3.346(13)
O1 O1 3_565 yes 3.862(12) 3.729(13) 3.795(11)
O1 O1 3_566 yes 4.474(15) 4.116(11) 4.353(13)
O1 O1 7_445 yes 5.051(13) 4.633(13) 4.871(11)
O1 O1 7_455 yes 5.051(13) 4.633(13) 4.871(11)
O1 O1 7_546 yes 4.067(12) 3.640(8) 3.783(10)
O1 O1 7_556 yes 4.067(12) 3.640(8) 3.784(10)
O1 Na1 1_554 yes 5.444(11) 4.578(14) 952.7(19)
O1 Na1 1_564 yes 6.169(9) 4.578(14) 1076(2)
O1 Na1 1_545 yes 6.988(7) 3.507(11) 998(2)
O1 Na1 . yes 3.507(11) 2.230(11) 495(2)
O1 Na1 1_565 yes 4.620(8) 2.257(12) 695(2)
O1 Na1 1_575 yes 7.808(8) 4.620(8) 1300.7(18)
O1 Na1 5_545 yes 6.400(7) 3.709(9) 1003.5(19)
O1 Na1 5_555 yes 3.709(9) 2.189(7) 542(2)
O1 Na1 5_565 yes 4.981(8) 2.189(7) 706.7(19)
O1 Na1 5_575 yes 8.486(8) 4.981(8) 1344.1(18)
O1 Na1 3_555 yes 5.889(10) 4.193(12) 980(2)
O1 Na1 3_565 yes 4.693(14) 3.93(2) 841(2)
O1 Na1 3_575 yes 7.635(9) 4.693(14) 1208(2)
O1 Na1 3_546 yes 7.933(8) 4.749(8) 1293.3(17)
O1 Na1 3_556 yes 4.749(8) 2.250(10) 680.0(19)
O1 Na1 3_566 yes 3.246(9) 2.220(9) 481.1(19)
O1 Na1 3_576 yes 6.769(7) 3.246(9) 989.6(18)
O1 Na1 7_455 yes 5.978(8) 3.799(7) 941.6(17)
O1 Na1 7_465 yes 4.811(7) 3.756(15) 826.8(17)
O1 Na1 7_475 yes 7.023(8) 4.781(10) 1184.5(18)
O1 Na1 7_456 yes 6.457(10) 4.480(8) 1062(2)
O1 Na1 7_466 yes 5.339(14) 4.480(8) 960(2)
O1 Na1 7_556 yes 6.823(9) 4.625(10) 1091(2)
O1 Na1 7_566 yes 5.236(11) 4.446(6) 962.3(19)
Na1 Na1 1_545 yes 4.233(10) 3.059(10) 3.553(7)
Na1 Na1 1_565 yes 4.233(10) 3.059(10) 3.549(7)
Na1 Na1 5_445 yes 5.758(7) 4.811(11) 5.444(9)
Na1 Na1 5_455 yes 4.617(17) 3.639(18) 4.163(9)
Na1 Na1 5_465 yes 5.758(7) 4.811(11) 5.444(9)
Na1 Na1 5_545 yes 5.758(7) 4.811(11) 5.444(9)
Na1 Na1 5_555 yes 4.617(17) 3.639(18) 4.161(9)
Na1 Na1 5_565 yes 5.758(7) 4.811(11) 5.440(9)
Na1 Na1 3_556 yes 3.197(9) 2.550(6) 2.982(8)
Na1 Na1 3_566 yes 3.197(9) 2.550(6) 2.980(8)
Na1 Na1 7_455 yes 4.534(7) 4.347(9) 4.453(8)
Na1 Na1 7_456 yes 3.088(9) 3.029(9) 3.064(10)
Na1 Na1 7_465 yes 4.534(7) 4.347(9) 4.453(8)
Na1 Na1 7_466 yes 3.088(9) 3.029(9) 3.064(10)
